data_7703996
loop_
_publ_author_name
'Liu, Cong'
'Liu, Xicheng'
'Ge, Xingxing'
'Wang, Qinghui'
'Zhang, Lei'
'Shang, Wenjing'
'Zhang, Yue'
'Yuan, Xiang Ai'
'Tian, Laijin'
'Liu, Zhe'
'You, Jinmao'

_publ_section_title
;
 Fluorescent iridium(iii) coumarin-salicylaldehyde Schiff base compounds
 as lysosome-targeted antitumor agents.
;
_journal_issue 18
_journal_name_full 'Dalton transactions (Cambridge, England : 2003)'
_journal_page_first 5988
_journal_page_last 5998
_journal_paper_doi 10.1039/d0dt00627k
_journal_volume 49
_journal_year 2020
_chemical_formula_sum 'C27 H27 Cl Ir N O3'
_chemical_formula_weight 641.15
_space_group_IT_number 2
_space_group_name_Hall '-P 1'
_space_group_name_H-M_alt 'P -1'
_symmetry_cell_setting triclinic
_symmetry_space_group_name_H-M 'P -1'
_atom_sites_solution_hydrogens geom
_atom_sites_solution_primary direct
_atom_sites_solution_secondary difmap
_audit_block_doi 10.5517/ccdc.csd.cc244zmx
_audit_creation_method SHELXL-97
_audit_update_record
;
2019-12-10 deposited with the CCDC.	2020-04-07 downloaded from the CCDC.
;
_cell_angle_alpha 76.150(2)
_cell_angle_beta 79.874(3)
_cell_angle_gamma 71.8540(10)
_cell_formula_units_Z 2
_cell_length_a 8.2136(8)
_cell_length_b 9.9605(9)
_cell_length_c 15.7811(12)
_cell_measurement_reflns_used 3338
_cell_measurement_temperature 298(2)
_cell_measurement_theta_max 26.528
_cell_measurement_theta_min 2.332
_cell_volume 1184.00(18)
_computing_cell_refinement 'Bruker SMART'
_computing_data_collection 'Bruker SMART'
_computing_data_reduction 'Bruker SAINT'
_computing_molecular_graphics 'Bruker SHELXTL'
_computing_publication_material 'Bruker SHELXTL'
_computing_structure_refinement 'SHELXL-97 (Sheldrick, 1997)'
_computing_structure_solution 'SHELXS-97 (Sheldrick, 1990)'
_diffrn_ambient_temperature 298(2)
_diffrn_measured_fraction_theta_full 0.977
_diffrn_measured_fraction_theta_max 0.977
_diffrn_measurement_device_type 'CCD area detector'
_diffrn_measurement_method 'phi and omega scans'
_diffrn_radiation_monochromator graphite
_diffrn_radiation_source 'fine-focus sealed tube'
_diffrn_radiation_type MoK\a
_diffrn_radiation_wavelength 0.71073
_diffrn_reflns_av_R_equivalents 0.0365
_diffrn_reflns_av_sigmaI/netI 0.0710
_diffrn_reflns_limit_h_max 9
_diffrn_reflns_limit_h_min -9
_diffrn_reflns_limit_k_max 11
_diffrn_reflns_limit_k_min -11
_diffrn_reflns_limit_l_max 18
_diffrn_reflns_limit_l_min -15
_diffrn_reflns_number 5871
_diffrn_reflns_theta_full 25.02
_diffrn_reflns_theta_max 25.02
_diffrn_reflns_theta_min 2.33
_exptl_absorpt_coefficient_mu 5.781
_exptl_absorpt_correction_T_max 0.5956
_exptl_absorpt_correction_T_min 0.2368
_exptl_absorpt_correction_type multi-scan
_exptl_absorpt_process_details sadabs
_exptl_crystal_density_diffrn 1.798
_exptl_crystal_density_meas 0
_exptl_crystal_density_method 'not measured'
_exptl_crystal_F_000 628
_exptl_crystal_size_max 0.35
_exptl_crystal_size_mid 0.20
_exptl_crystal_size_min 0.10
_refine_diff_density_max 2.107
_refine_diff_density_min -3.289
_refine_diff_density_rms 0.209
_refine_ls_extinction_method none
_refine_ls_goodness_of_fit_ref 1.052
_refine_ls_hydrogen_treatment mixed
_refine_ls_matrix_type full
_refine_ls_number_parameters 304
_refine_ls_number_reflns 4085
_refine_ls_number_restraints 0
_refine_ls_restrained_S_all 1.052
_refine_ls_R_factor_all 0.0584
_refine_ls_R_factor_gt 0.0492
_refine_ls_shift/su_max 0.001
_refine_ls_shift/su_mean 0.000
_refine_ls_structure_factor_coef Fsqd
_refine_ls_weighting_details 'calc w=1/[\s^2^(Fo^2^)+(0.0877P)^2^+0.0000P] where P=(Fo^2^+2Fc^2^)/3'
_refine_ls_weighting_scheme calc
_refine_ls_wR_factor_gt 0.1306
_refine_ls_wR_factor_ref 0.1378
_reflns_number_gt 3518
_reflns_number_total 4085
_reflns_threshold_expression >2sigma(I)
_cod_data_source_file d0dt00627k2.cif
_cod_data_source_block 190417f
_cod_depositor_comments
;
The following automatic conversions were performed:

data item '_symmetry_cell_setting' value 'Triclinic' was changed to
'triclinic' in accordance with the
/home/data/users/saulius/crontab/automatic-downloads/rss-feeds/RSC/lib/dictionaries/cif_core.dic
dictionary named 'cif_core.dic' version 2.4.2 last updated on
2011-04-26.

Automatic conversion script
Id: cif_fix_values 7556 2019-12-06 15:28:31Z antanas 

 Adding full bibliography for 7703996--7703997.cif.
;
_cod_original_sg_symbol_H-M P-1
_cod_database_code 7703996

loop_
_symmetry_equiv_pos_as_xyz
'x, y, z'
'-x, -y, -z'

loop_
_atom_site_label
_atom_site_type_symbol
_atom_site_fract_x
_atom_site_fract_y
_atom_site_fract_z
_atom_site_U_iso_or_equiv
_atom_site_adp_type
_atom_site_occupancy
_atom_site_symmetry_multiplicity
_atom_site_calc_flag
_atom_site_refinement_flags
_atom_site_disorder_assembly
_atom_site_disorder_group
Ir1 Ir 0.69646(4) 0.81752(3) 0.68185(2) 0.03244(16) Uani 1 1 d . . .
Cl1 Cl 0.4245(3) 0.9961(3) 0.70511(16) 0.0449(6) Uani 1 1 d . . .
N1 N 0.6445(10) 0.7129(8) 0.8116(5) 0.0374(17) Uani 1 1 d . . .
O1 O 0.5464(9) 0.7137(7) 0.6440(4) 0.0452(17) Uani 1 1 d . . .
O2 O 0.6899(9) 1.0768(7) 0.9487(5) 0.0488(17) Uani 1 1 d . . .
O3 O 0.7038(12) 1.2552(9) 1.0047(6) 0.069(2) Uani 1 1 d . . .
C1 C 0.5804(13) 0.6040(10) 0.8325(6) 0.039(2) Uani 1 1 d . . .
H1 H 0.5617 0.5672 0.8922 0.046 Uiso 1 1 calc R . .
C2 C 0.5355(12) 0.5346(10) 0.7750(6) 0.039(2) Uani 1 1 d . . .
C3 C 0.5281(11) 0.5880(10) 0.6851(7) 0.037(2) Uani 1 1 d . . .
C4 C 0.4842(14) 0.5056(12) 0.6350(8) 0.051(3) Uani 1 1 d . . .
H4 H 0.4765 0.5399 0.5752 0.062 Uiso 1 1 calc R . .
C5 C 0.4535(16) 0.3780(12) 0.6735(9) 0.060(3) Uani 1 1 d . . .
H5 H 0.4246 0.3262 0.6395 0.073 Uiso 1 1 calc R . .
C6 C 0.4640(17) 0.3220(11) 0.7624(10) 0.065(4) Uani 1 1 d . . .
H6 H 0.4458 0.2327 0.7875 0.078 Uiso 1 1 calc R . .
C7 C 0.5021(15) 0.4015(11) 0.8124(8) 0.054(3) Uani 1 1 d . . .
H7 H 0.5058 0.3664 0.8724 0.065 Uiso 1 1 calc R . .
C8 C 0.6648(12) 0.8966(10) 0.8839(6) 0.037(2) Uani 1 1 d . . .
H8 H 0.6092 0.9680 0.8401 0.044 Uiso 1 1 calc R . .
C9 C 0.6945(12) 0.7513(10) 0.8832(6) 0.040(2) Uani 1 1 d . . .
C10 C 0.7773(13) 0.6472(12) 0.9469(7) 0.049(2) Uani 1 1 d . . .
H10 H 0.8002 0.5506 0.9445 0.059 Uiso 1 1 calc R . .
C11 C 0.8278(14) 0.6846(11) 1.0152(7) 0.050(3) Uani 1 1 d . . .
H11 H 0.8797 0.6123 1.0597 0.060 Uiso 1 1 calc R . .
C12 C 0.8026(12) 0.8278(11) 1.0189(6) 0.040(2) Uani 1 1 d . . .
C13 C 0.7205(12) 0.9321(10) 0.9517(6) 0.038(2) Uani 1 1 d . . .
C14 C 0.7368(15) 1.1259(13) 1.0137(8) 0.055(3) Uani 1 1 d . . .
C15 C 0.8164(15) 1.0192(13) 1.0834(7) 0.053(3) Uani 1 1 d . . .
H15 H 0.8434 1.0504 1.1288 0.063 Uiso 1 1 calc R . .
C16 C 0.8547(14) 0.8774(13) 1.0881(7) 0.050(3) Uani 1 1 d . . .
C17 C 0.9442(19) 0.7683(15) 1.1601(8) 0.071(4) Uani 1 1 d . . .
H17A H 0.9739 0.8163 1.1986 0.106 Uiso 1 1 calc R . .
H17B H 1.0471 0.7062 1.1356 0.106 Uiso 1 1 calc R . .
H17C H 0.8693 0.7121 1.1926 0.106 Uiso 1 1 calc R . .
C18 C 0.9700(11) 0.7897(12) 0.6842(6) 0.042(2) Uani 1 1 d . . .
C19 C 0.9394(13) 0.7137(12) 0.6237(7) 0.050(3) Uani 1 1 d . . .
C20 C 0.8485(13) 0.8166(11) 0.5547(6) 0.045(2) Uani 1 1 d . . .
C21 C 0.8096(14) 0.9534(11) 0.5752(7) 0.046(2) Uani 1 1 d . . .
C22 C 0.8806(12) 0.9392(11) 0.6561(7) 0.044(2) Uani 1 1 d . . .
C23 C 1.0729(14) 0.7285(15) 0.7595(8) 0.067(4) Uani 1 1 d . . .
H23A H 1.0879 0.6265 0.7757 0.100 Uiso 1 1 calc R . .
H23B H 1.0140 0.7728 0.8084 0.100 Uiso 1 1 calc R . .
H23C H 1.1836 0.7464 0.7435 0.100 Uiso 1 1 calc R . .
C24 C 1.0136(17) 0.5523(13) 0.6266(10) 0.077(4) Uani 1 1 d . . .
H24A H 1.1176 0.5349 0.5870 0.116 Uiso 1 1 calc R . .
H24B H 0.9312 0.5164 0.6093 0.116 Uiso 1 1 calc R . .
H24C H 1.0386 0.5038 0.6851 0.116 Uiso 1 1 calc R . .
C25 C 0.7985(16) 0.7751(13) 0.4801(7) 0.058(3) Uani 1 1 d . . .
H25A H 0.7326 0.7073 0.5027 0.087 Uiso 1 1 calc R . .
H25B H 0.9004 0.7321 0.4448 0.087 Uiso 1 1 calc R . .
H25C H 0.7303 0.8594 0.4448 0.087 Uiso 1 1 calc R . .
C26 C 0.7163(15) 1.0915(12) 0.5194(8) 0.061(3) Uani 1 1 d . . .
H26A H 0.7986 1.1333 0.4799 0.091 Uiso 1 1 calc R . .
H26B H 0.6491 1.1574 0.5564 0.091 Uiso 1 1 calc R . .
H26C H 0.6417 1.0720 0.4863 0.091 Uiso 1 1 calc R . .
C27 C 0.8868(19) 1.0610(15) 0.6952(10) 0.075(4) Uani 1 1 d . . .
H27A H 0.9957 1.0814 0.6760 0.113 Uiso 1 1 calc R . .
H27B H 0.8731 1.0342 0.7581 0.113 Uiso 1 1 calc R . .
H27C H 0.7954 1.1453 0.6765 0.113 Uiso 1 1 calc R . .

loop_
_atom_site_aniso_label
_atom_site_aniso_U_11
_atom_site_aniso_U_22
_atom_site_aniso_U_33
_atom_site_aniso_U_23
_atom_site_aniso_U_13
_atom_site_aniso_U_12
Ir1 0.0325(2) 0.0374(2) 0.0276(2) -0.00589(15) -0.00407(14) -0.01008(15)
Cl1 0.0395(13) 0.0479(13) 0.0403(13) -0.0052(11) -0.0043(10) -0.0052(10)
N1 0.039(4) 0.043(4) 0.030(4) -0.008(3) -0.003(3) -0.011(3)
O1 0.062(5) 0.050(4) 0.036(4) -0.003(3) -0.014(3) -0.032(3)
O2 0.053(4) 0.052(4) 0.045(4) -0.013(3) -0.013(3) -0.013(3)
O3 0.086(7) 0.061(5) 0.070(6) -0.025(4) -0.011(5) -0.025(5)
C1 0.042(5) 0.039(5) 0.032(5) -0.001(4) -0.010(4) -0.009(4)
C2 0.035(5) 0.043(5) 0.039(5) -0.007(4) -0.005(4) -0.013(4)
C3 0.022(4) 0.044(5) 0.047(6) -0.012(4) -0.007(4) -0.007(4)
C4 0.047(6) 0.060(6) 0.053(7) -0.025(5) -0.002(5) -0.015(5)
C5 0.056(7) 0.048(6) 0.086(10) -0.027(6) -0.021(7) -0.009(5)
C6 0.066(8) 0.033(5) 0.103(11) -0.009(6) -0.023(7) -0.020(5)
C7 0.058(7) 0.045(5) 0.059(7) 0.000(5) -0.012(6) -0.018(5)
C8 0.034(5) 0.049(5) 0.029(5) -0.007(4) -0.006(4) -0.014(4)
C9 0.035(5) 0.052(5) 0.034(5) -0.016(4) -0.003(4) -0.010(4)
C10 0.040(6) 0.059(6) 0.051(6) -0.010(5) -0.010(5) -0.017(5)
C11 0.055(7) 0.052(6) 0.037(6) 0.005(5) -0.015(5) -0.010(5)
C12 0.033(5) 0.062(6) 0.023(5) -0.007(4) -0.003(4) -0.012(4)
C13 0.033(5) 0.048(5) 0.036(5) -0.012(4) 0.004(4) -0.017(4)
C14 0.051(7) 0.074(8) 0.051(7) -0.030(6) 0.006(5) -0.027(6)
C15 0.063(7) 0.078(8) 0.027(5) -0.010(5) -0.010(5) -0.031(6)
C16 0.042(6) 0.076(7) 0.036(6) -0.013(5) -0.001(4) -0.024(5)
C17 0.082(9) 0.101(10) 0.035(6) -0.003(6) -0.021(6) -0.033(8)
C18 0.013(4) 0.078(7) 0.037(5) -0.014(5) -0.004(4) -0.013(4)
C19 0.027(5) 0.068(7) 0.045(6) -0.028(5) 0.010(4) 0.005(5)
C20 0.044(6) 0.055(6) 0.030(5) -0.009(4) 0.005(4) -0.011(5)
C21 0.048(6) 0.049(5) 0.038(6) 0.004(5) -0.003(5) -0.018(5)
C22 0.027(5) 0.055(6) 0.057(7) -0.017(5) 0.006(4) -0.021(4)
C23 0.027(5) 0.107(10) 0.062(8) -0.020(7) -0.013(5) -0.007(6)
C24 0.060(8) 0.066(7) 0.100(11) -0.036(8) -0.029(8) 0.015(6)
C25 0.059(7) 0.080(8) 0.034(6) -0.014(6) -0.001(5) -0.018(6)
C26 0.050(7) 0.054(6) 0.067(8) 0.005(6) 0.009(6) -0.021(5)
C27 0.080(10) 0.086(9) 0.085(10) -0.046(8) 0.021(8) -0.053(8)

loop_
_atom_type_symbol
_atom_type_description
_atom_type_scat_dispersion_real
_atom_type_scat_dispersion_imag
_atom_type_scat_source
C C 0.0033 0.0016 'International Tables Vol C Tables 4.2.6.8 and 6.1.1.4'
H H 0.0000 0.0000 'International Tables Vol C Tables 4.2.6.8 and 6.1.1.4'
N N 0.0061 0.0033 'International Tables Vol C Tables 4.2.6.8 and 6.1.1.4'
O O 0.0106 0.0060 'International Tables Vol C Tables 4.2.6.8 and 6.1.1.4'
Cl Cl 0.1484 0.1585 'International Tables Vol C Tables 4.2.6.8 and 6.1.1.4'
Ir Ir -1.4442 7.9887 'International Tables Vol C Tables 4.2.6.8 and 6.1.1.4'

loop_
_geom_angle_atom_site_label_1
_geom_angle_atom_site_label_2
_geom_angle_atom_site_label_3
_geom_angle
_geom_angle_site_symmetry_1
_geom_angle_site_symmetry_3
_geom_angle_publ_flag
O1 Ir1 N1 87.9(3) . . ?
O1 Ir1 C19 99.6(4) . . ?
N1 Ir1 C19 112.0(4) . . ?
O1 Ir1 C22 153.2(4) . . ?
N1 Ir1 C22 118.1(4) . . ?
C19 Ir1 C22 65.8(4) . . ?
O1 Ir1 C21 114.7(3) . . ?
N1 Ir1 C21 157.4(4) . . ?
C19 Ir1 C21 65.0(4) . . ?
C22 Ir1 C21 39.4(4) . . ?
O1 Ir1 C20 89.1(3) . . ?
N1 Ir1 C20 149.9(4) . . ?
C19 Ir1 C20 39.3(4) . . ?
C22 Ir1 C20 65.2(4) . . ?
C21 Ir1 C20 37.8(4) . . ?
O1 Ir1 C18 137.5(3) . . ?
N1 Ir1 C18 97.9(3) . . ?
C19 Ir1 C18 39.4(4) . . ?
C22 Ir1 C18 38.8(4) . . ?
C21 Ir1 C18 65.1(4) . . ?
C20 Ir1 C18 65.4(4) . . ?
O1 Ir1 Cl1 83.8(2) . . ?
N1 Ir1 Cl1 86.7(2) . . ?
C19 Ir1 Cl1 161.0(3) . . ?
C22 Ir1 Cl1 103.2(3) . . ?
C21 Ir1 Cl1 96.5(3) . . ?
C20 Ir1 Cl1 122.7(3) . . ?
C18 Ir1 Cl1 138.3(3) . . ?
C1 N1 C9 115.6(8) . . ?
C1 N1 Ir1 123.8(7) . . ?
C9 N1 Ir1 120.4(6) . . ?
C3 O1 Ir1 124.1(6) . . ?
C13 O2 C14 121.3(8) . . ?
N1 C1 C2 127.7(9) . . ?
N1 C1 H1 116.1 . . ?
C2 C1 H1 116.1 . . ?
C3 C2 C7 119.3(9) . . ?
C3 C2 C1 124.2(9) . . ?
C7 C2 C1 116.5(9) . . ?
O1 C3 C2 124.8(9) . . ?
O1 C3 C4 116.8(9) . . ?
C2 C3 C4 118.2(9) . . ?
C5 C4 C3 120.6(11) . . ?
C5 C4 H4 119.7 . . ?
C3 C4 H4 119.7 . . ?
C4 C5 C6 121.8(11) . . ?
C4 C5 H5 119.1 . . ?
C6 C5 H5 119.1 . . ?
C7 C6 C5 118.5(10) . . ?
C7 C6 H6 120.7 . . ?
C5 C6 H6 120.7 . . ?
C6 C7 C2 121.5(11) . . ?
C6 C7 H7 119.2 . . ?
C2 C7 H7 119.2 . . ?
C13 C8 C9 118.2(9) . . ?
C13 C8 H8 120.9 . . ?
C9 C8 H8 120.9 . . ?
C10 C9 C8 120.7(9) . . ?
C10 C9 N1 120.3(9) . . ?
C8 C9 N1 118.9(8) . . ?
C9 C10 C11 120.2(10) . . ?
C9 C10 H10 119.9 . . ?
C11 C10 H10 119.9 . . ?
C10 C11 C12 121.5(9) . . ?
C10 C11 H11 119.2 . . ?
C12 C11 H11 119.2 . . ?
C11 C12 C13 116.9(8) . . ?
C11 C12 C16 125.2(9) . . ?
C13 C12 C16 117.9(9) . . ?
O2 C13 C8 115.9(8) . . ?
O2 C13 C12 121.7(8) . . ?
C8 C13 C12 122.4(9) . . ?
O3 C14 O2 115.8(11) . . ?
O3 C14 C15 127.4(11) . . ?
O2 C14 C15 116.8(10) . . ?
C16 C15 C14 124.5(10) . . ?
C16 C15 H15 117.8 . . ?
C14 C15 H15 117.8 . . ?
C15 C16 C12 117.8(10) . . ?
C15 C16 C17 123.2(10) . . ?
C12 C16 C17 119.0(10) . . ?
C16 C17 H17A 109.5 . . ?
C16 C17 H17B 109.5 . . ?
H17A C17 H17B 109.5 . . ?
C16 C17 H17C 109.5 . . ?
H17A C17 H17C 109.5 . . ?
H17B C17 H17C 109.5 . . ?
C22 C18 C19 106.2(8) . . ?
C22 C18 C23 126.1(10) . . ?
C19 C18 C23 127.7(10) . . ?
C22 C18 Ir1 69.3(5) . . ?
C19 C18 Ir1 67.3(5) . . ?
C23 C18 Ir1 128.4(7) . . ?
C20 C19 C18 109.2(9) . . ?
C20 C19 C24 125.5(10) . . ?
C18 C19 C24 124.8(10) . . ?
C20 C19 Ir1 72.9(5) . . ?
C18 C19 Ir1 73.3(5) . . ?
C24 C19 Ir1 126.4(9) . . ?
C21 C20 C19 107.5(9) . . ?
C21 C20 C25 129.0(10) . . ?
C19 C20 C25 123.4(10) . . ?
C21 C20 Ir1 70.8(6) . . ?
C19 C20 Ir1 67.8(5) . . ?
C25 C20 Ir1 123.3(8) . . ?
C20 C21 C22 109.0(9) . . ?
C20 C21 C26 124.6(10) . . ?
C22 C21 C26 126.3(10) . . ?
C20 C21 Ir1 71.4(6) . . ?
C22 C21 Ir1 69.8(5) . . ?
C26 C21 Ir1 126.9(8) . . ?
C18 C22 C21 107.9(8) . . ?
C18 C22 C27 125.3(11) . . ?
C21 C22 C27 126.1(11) . . ?
C18 C22 Ir1 71.9(5) . . ?
C21 C22 Ir1 70.8(5) . . ?
C27 C22 Ir1 130.7(8) . . ?
C18 C23 H23A 109.5 . . ?
C18 C23 H23B 109.5 . . ?
H23A C23 H23B 109.5 . . ?
C18 C23 H23C 109.5 . . ?
H23A C23 H23C 109.5 . . ?
H23B C23 H23C 109.5 . . ?
C19 C24 H24A 109.5 . . ?
C19 C24 H24B 109.5 . . ?
H24A C24 H24B 109.5 . . ?
C19 C24 H24C 109.5 . . ?
H24A C24 H24C 109.5 . . ?
H24B C24 H24C 109.5 . . ?
C20 C25 H25A 109.5 . . ?
C20 C25 H25B 109.5 . . ?
H25A C25 H25B 109.5 . . ?
C20 C25 H25C 109.5 . . ?
H25A C25 H25C 109.5 . . ?
H25B C25 H25C 109.5 . . ?
C21 C26 H26A 109.5 . . ?
C21 C26 H26B 109.5 . . ?
H26A C26 H26B 109.5 . . ?
C21 C26 H26C 109.5 . . ?
H26A C26 H26C 109.5 . . ?
H26B C26 H26C 109.5 . . ?
C22 C27 H27A 109.5 . . ?
C22 C27 H27B 109.5 . . ?
H27A C27 H27B 109.5 . . ?
C22 C27 H27C 109.5 . . ?
H27A C27 H27C 109.5 . . ?
H27B C27 H27C 109.5 . . ?

loop_
_geom_bond_atom_site_label_1
_geom_bond_atom_site_label_2
_geom_bond_distance
_geom_bond_site_symmetry_2
_geom_bond_publ_flag
Ir1 O1 2.072(6) . ?
Ir1 N1 2.100(8) . ?
Ir1 C19 2.102(9) . ?
Ir1 C22 2.148(9) . ?
Ir1 C21 2.161(10) . ?
Ir1 C20 2.169(10) . ?
Ir1 C18 2.182(8) . ?
Ir1 Cl1 2.416(2) . ?
N1 C1 1.298(12) . ?
N1 C9 1.436(11) . ?
O1 C3 1.306(11) . ?
O2 C13 1.374(11) . ?
O2 C14 1.392(12) . ?
O3 C14 1.209(14) . ?
C1 C2 1.419(13) . ?
C1 H1 0.9300 . ?
C2 C3 1.396(14) . ?
C2 C7 1.406(14) . ?
C3 C4 1.422(13) . ?
C4 C5 1.351(16) . ?
C4 H4 0.9300 . ?
C5 C6 1.386(18) . ?
C5 H5 0.9300 . ?
C6 C7 1.374(15) . ?
C6 H6 0.9300 . ?
C7 H7 0.9300 . ?
C8 C13 1.391(12) . ?
C8 C9 1.393(13) . ?
C8 H8 0.9300 . ?
C9 C10 1.360(14) . ?
C10 C11 1.386(14) . ?
C10 H10 0.9300 . ?
C11 C12 1.390(14) . ?
C11 H11 0.9300 . ?
C12 C13 1.395(13) . ?
C12 C16 1.474(13) . ?
C14 C15 1.424(16) . ?
C15 C16 1.334(16) . ?
C15 H15 0.9300 . ?
C16 C17 1.489(15) . ?
C17 H17A 0.9600 . ?
C17 H17B 0.9600 . ?
C17 H17C 0.9600 . ?
C18 C22 1.439(14) . ?
C18 C19 1.447(14) . ?
C18 C23 1.478(13) . ?
C19 C20 1.438(14) . ?
C19 C24 1.525(15) . ?
C20 C21 1.403(14) . ?
C20 C25 1.495(14) . ?
C21 C22 1.454(14) . ?
C21 C26 1.501(14) . ?
C22 C27 1.504(14) . ?
C23 H23A 0.9600 . ?
C23 H23B 0.9600 . ?
C23 H23C 0.9600 . ?
C24 H24A 0.9600 . ?
C24 H24B 0.9600 . ?
C24 H24C 0.9600 . ?
C25 H25A 0.9600 . ?
C25 H25B 0.9600 . ?
C25 H25C 0.9600 . ?
C26 H26A 0.9600 . ?
C26 H26B 0.9600 . ?
C26 H26C 0.9600 . ?
C27 H27A 0.9600 . ?
C27 H27B 0.9600 . ?
C27 H27C 0.9600 . ?

loop_
_geom_torsion_atom_site_label_1
_geom_torsion_atom_site_label_2
_geom_torsion_atom_site_label_3
_geom_torsion_atom_site_label_4
_geom_torsion
_geom_torsion_site_symmetry_1
_geom_torsion_site_symmetry_2
_geom_torsion_site_symmetry_3
_geom_torsion_site_symmetry_4
_geom_torsion_publ_flag
O1 Ir1 N1 C1 14.7(8) . . . . ?
C19 Ir1 N1 C1 -84.8(8) . . . . ?
C22 Ir1 N1 C1 -158.2(7) . . . . ?
C21 Ir1 N1 C1 -162.4(9) . . . . ?
C20 Ir1 N1 C1 -69.8(11) . . . . ?
C18 Ir1 N1 C1 -123.1(8) . . . . ?
Cl1 Ir1 N1 C1 98.6(8) . . . . ?
O1 Ir1 N1 C9 -171.3(7) . . . . ?
C19 Ir1 N1 C9 89.2(7) . . . . ?
C22 Ir1 N1 C9 15.9(8) . . . . ?
C21 Ir1 N1 C9 11.7(13) . . . . ?
C20 Ir1 N1 C9 104.2(9) . . . . ?
C18 Ir1 N1 C9 51.0(7) . . . . ?
Cl1 Ir1 N1 C9 -87.4(6) . . . . ?
N1 Ir1 O1 C3 -29.4(8) . . . . ?
C19 Ir1 O1 C3 82.5(8) . . . . ?
C22 Ir1 O1 C3 136.5(9) . . . . ?
C21 Ir1 O1 C3 149.3(8) . . . . ?
C20 Ir1 O1 C3 120.6(8) . . . . ?
C18 Ir1 O1 C3 69.9(9) . . . . ?
Cl1 Ir1 O1 C3 -116.4(8) . . . . ?
C9 N1 C1 C2 -173.6(9) . . . . ?
Ir1 N1 C1 C2 0.7(14) . . . . ?
N1 C1 C2 C3 -10.7(16) . . . . ?
N1 C1 C2 C7 167.3(10) . . . . ?
Ir1 O1 C3 C2 30.2(13) . . . . ?
Ir1 O1 C3 C4 -154.9(7) . . . . ?
C7 C2 C3 O1 175.7(9) . . . . ?
C1 C2 C3 O1 -6.3(15) . . . . ?
C7 C2 C3 C4 0.9(14) . . . . ?
C1 C2 C3 C4 178.9(9) . . . . ?
O1 C3 C4 C5 -176.3(10) . . . . ?
C2 C3 C4 C5 -1.1(15) . . . . ?
C3 C4 C5 C6 -0.3(18) . . . . ?
C4 C5 C6 C7 1.8(19) . . . . ?
C5 C6 C7 C2 -2.1(18) . . . . ?
C3 C2 C7 C6 0.7(16) . . . . ?
C1 C2 C7 C6 -177.4(10) . . . . ?
C13 C8 C9 C10 -0.6(15) . . . . ?
C13 C8 C9 N1 -177.3(8) . . . . ?
C1 N1 C9 C10 41.7(13) . . . . ?
Ir1 N1 C9 C10 -132.8(9) . . . . ?
C1 N1 C9 C8 -141.6(9) . . . . ?
Ir1 N1 C9 C8 43.9(11) . . . . ?
C8 C9 C10 C11 2.4(16) . . . . ?
N1 C9 C10 C11 179.0(9) . . . . ?
C9 C10 C11 C12 -2.8(17) . . . . ?
C10 C11 C12 C13 1.4(15) . . . . ?
C10 C11 C12 C16 -178.9(10) . . . . ?
C14 O2 C13 C8 178.8(9) . . . . ?
C14 O2 C13 C12 -1.2(14) . . . . ?
C9 C8 C13 O2 179.2(9) . . . . ?
C9 C8 C13 C12 -0.8(14) . . . . ?
C11 C12 C13 O2 -179.7(9) . . . . ?
C16 C12 C13 O2 0.6(14) . . . . ?
C11 C12 C13 C8 0.3(14) . . . . ?
C16 C12 C13 C8 -179.4(9) . . . . ?
C13 O2 C14 O3 -180.0(10) . . . . ?
C13 O2 C14 C15 -0.5(14) . . . . ?
O3 C14 C15 C16 -177.6(12) . . . . ?
O2 C14 C15 C16 3.0(17) . . . . ?
C14 C15 C16 C12 -3.5(17) . . . . ?
C14 C15 C16 C17 177.5(12) . . . . ?
C11 C12 C16 C15 -178.0(11) . . . . ?
C13 C12 C16 C15 1.7(14) . . . . ?
C11 C12 C16 C17 1.0(16) . . . . ?
C13 C12 C16 C17 -179.4(10) . . . . ?
O1 Ir1 C18 C22 138.6(6) . . . . ?
N1 Ir1 C18 C22 -125.9(6) . . . . ?
C19 Ir1 C18 C22 118.7(9) . . . . ?
C21 Ir1 C18 C22 38.5(6) . . . . ?
C20 Ir1 C18 C22 80.3(6) . . . . ?
Cl1 Ir1 C18 C22 -32.0(7) . . . . ?
O1 Ir1 C18 C19 19.9(8) . . . . ?
N1 Ir1 C18 C19 115.3(6) . . . . ?
C22 Ir1 C18 C19 -118.7(9) . . . . ?
C21 Ir1 C18 C19 -80.2(7) . . . . ?
C20 Ir1 C18 C19 -38.4(6) . . . . ?
Cl1 Ir1 C18 C19 -150.7(5) . . . . ?
O1 Ir1 C18 C23 -101.0(10) . . . . ?
N1 Ir1 C18 C23 -5.6(11) . . . . ?
C19 Ir1 C18 C23 -120.9(13) . . . . ?
C22 Ir1 C18 C23 120.3(13) . . . . ?
C21 Ir1 C18 C23 158.9(11) . . . . ?
C20 Ir1 C18 C23 -159.3(11) . . . . ?
Cl1 Ir1 C18 C23 88.3(11) . . . . ?
C22 C18 C19 C20 5.9(11) . . . . ?
C23 C18 C19 C20 -173.6(10) . . . . ?
Ir1 C18 C19 C20 64.5(7) . . . . ?
C22 C18 C19 C24 178.3(11) . . . . ?
C23 C18 C19 C24 -1.2(18) . . . . ?
Ir1 C18 C19 C24 -123.1(12) . . . . ?
C22 C18 C19 Ir1 -58.7(7) . . . . ?
C23 C18 C19 Ir1 121.8(10) . . . . ?
O1 Ir1 C19 C20 76.6(6) . . . . ?
N1 Ir1 C19 C20 168.2(6) . . . . ?
C22 Ir1 C19 C20 -79.8(7) . . . . ?
C21 Ir1 C19 C20 -36.2(6) . . . . ?
C18 Ir1 C19 C20 -116.9(9) . . . . ?
Cl1 Ir1 C19 C20 -22.2(13) . . . . ?
O1 Ir1 C19 C18 -166.5(6) . . . . ?
N1 Ir1 C19 C18 -75.0(7) . . . . ?
C22 Ir1 C19 C18 37.1(6) . . . . ?
C21 Ir1 C19 C18 80.6(7) . . . . ?
C20 Ir1 C19 C18 116.9(9) . . . . ?
Cl1 Ir1 C19 C18 94.7(10) . . . . ?
O1 Ir1 C19 C24 -45.3(10) . . . . ?
N1 Ir1 C19 C24 46.3(11) . . . . ?
C22 Ir1 C19 C24 158.3(11) . . . . ?
C21 Ir1 C19 C24 -158.1(11) . . . . ?
C20 Ir1 C19 C24 -121.9(12) . . . . ?
C18 Ir1 C19 C24 121.2(12) . . . . ?
Cl1 Ir1 C19 C24 -144.1(9) . . . . ?
C18 C19 C20 C21 -4.8(12) . . . . ?
C24 C19 C20 C21 -177.2(11) . . . . ?
Ir1 C19 C20 C21 59.9(8) . . . . ?
C18 C19 C20 C25 179.0(9) . . . . ?
C24 C19 C20 C25 6.6(18) . . . . ?
Ir1 C19 C20 C25 -116.2(10) . . . . ?
C18 C19 C20 Ir1 -64.8(7) . . . . ?
C24 C19 C20 Ir1 122.9(12) . . . . ?
O1 Ir1 C20 C21 134.6(6) . . . . ?
N1 Ir1 C20 C21 -141.3(7) . . . . ?
C19 Ir1 C20 C21 -119.0(9) . . . . ?
C22 Ir1 C20 C21 -37.6(6) . . . . ?
C18 Ir1 C20 C21 -80.5(7) . . . . ?
Cl1 Ir1 C20 C21 52.5(7) . . . . ?
O1 Ir1 C20 C19 -106.4(6) . . . . ?
N1 Ir1 C20 C19 -22.3(10) . . . . ?
C22 Ir1 C20 C19 81.4(7) . . . . ?
C21 Ir1 C20 C19 119.0(9) . . . . ?
C18 Ir1 C20 C19 38.5(6) . . . . ?
Cl1 Ir1 C20 C19 171.6(5) . . . . ?
O1 Ir1 C20 C25 9.9(9) . . . . ?
N1 Ir1 C20 C25 94.1(11) . . . . ?
C19 Ir1 C20 C25 116.3(11) . . . . ?
C22 Ir1 C20 C25 -162.2(10) . . . . ?
C21 Ir1 C20 C25 -124.6(12) . . . . ?
C18 Ir1 C20 C25 154.9(10) . . . . ?
Cl1 Ir1 C20 C25 -72.1(9) . . . . ?
C19 C20 C21 C22 1.9(12) . . . . ?
C25 C20 C21 C22 177.7(10) . . . . ?
Ir1 C20 C21 C22 59.9(7) . . . . ?
C19 C20 C21 C26 179.4(10) . . . . ?
C25 C20 C21 C26 -4.7(18) . . . . ?
Ir1 C20 C21 C26 -122.5(11) . . . . ?
C19 C20 C21 Ir1 -58.1(7) . . . . ?
C25 C20 C21 Ir1 117.8(11) . . . . ?
O1 Ir1 C21 C20 -51.6(7) . . . . ?
N1 Ir1 C21 C20 125.1(9) . . . . ?
C19 Ir1 C21 C20 37.7(6) . . . . ?
C22 Ir1 C21 C20 119.3(9) . . . . ?
C18 Ir1 C21 C20 81.4(7) . . . . ?
Cl1 Ir1 C21 C20 -137.7(6) . . . . ?
O1 Ir1 C21 C22 -170.9(5) . . . . ?
N1 Ir1 C21 C22 5.8(12) . . . . ?
C19 Ir1 C21 C22 -81.6(6) . . . . ?
C20 Ir1 C21 C22 -119.3(9) . . . . ?
C18 Ir1 C21 C22 -38.0(6) . . . . ?
Cl1 Ir1 C21 C22 103.0(5) . . . . ?
O1 Ir1 C21 C26 68.2(11) . . . . ?
N1 Ir1 C21 C26 -115.1(11) . . . . ?
C19 Ir1 C21 C26 157.5(11) . . . . ?
C22 Ir1 C21 C26 -120.9(13) . . . . ?
C20 Ir1 C21 C26 119.8(13) . . . . ?
C18 Ir1 C21 C26 -158.8(11) . . . . ?
Cl1 Ir1 C21 C26 -17.9(10) . . . . ?
C19 C18 C22 C21 -4.6(11) . . . . ?
C23 C18 C22 C21 174.9(10) . . . . ?
Ir1 C18 C22 C21 -62.0(7) . . . . ?
C19 C18 C22 C27 -175.1(10) . . . . ?
C23 C18 C22 C27 4.4(16) . . . . ?
Ir1 C18 C22 C27 127.5(11) . . . . ?
C19 C18 C22 Ir1 57.4(7) . . . . ?
C23 C18 C22 Ir1 -123.1(10) . . . . ?
C20 C21 C22 C18 1.8(12) . . . . ?
C26 C21 C22 C18 -175.7(10) . . . . ?
Ir1 C21 C22 C18 62.7(7) . . . . ?
C20 C21 C22 C27 172.1(10) . . . . ?
C26 C21 C22 C27 -5.4(17) . . . . ?
Ir1 C21 C22 C27 -126.9(11) . . . . ?
C20 C21 C22 Ir1 -60.9(7) . . . . ?
C26 C21 C22 Ir1 121.6(11) . . . . ?
O1 Ir1 C22 C18 -98.6(8) . . . . ?
N1 Ir1 C22 C18 65.4(6) . . . . ?
C19 Ir1 C22 C18 -37.6(6) . . . . ?
C21 Ir1 C22 C18 -117.1(8) . . . . ?
C20 Ir1 C22 C18 -81.0(6) . . . . ?
Cl1 Ir1 C22 C18 158.8(5) . . . . ?
O1 Ir1 C22 C21 18.5(10) . . . . ?
N1 Ir1 C22 C21 -177.5(5) . . . . ?
C19 Ir1 C22 C21 79.5(6) . . . . ?
C20 Ir1 C22 C21 36.1(6) . . . . ?
C18 Ir1 C22 C21 117.1(8) . . . . ?
Cl1 Ir1 C22 C21 -84.1(6) . . . . ?
O1 Ir1 C22 C27 140.1(11) . . . . ?
N1 Ir1 C22 C27 -55.9(12) . . . . ?
C19 Ir1 C22 C27 -159.0(13) . . . . ?
C21 Ir1 C22 C27 121.6(14) . . . . ?
C20 Ir1 C22 C27 157.6(13) . . . . ?
C18 Ir1 C22 C27 -121.3(14) . . . . ?
Cl1 Ir1 C22 C27 37.5(12) . . . . ?
